data_4114798
loop_
_publ_author_name
'Andrew R. Cowley'
'Jonathan R. Dilworth'
'Paul S. Donnelly'
'Elena Labisbal'
'Antonio Sousa'

_publ_section_title
;
 An Unusual Dimeric Structure of a Cu(I) Bis(thiosemicarbazone) Complex:
 Implications for the Mechanism of Hypoxic Selectivity of the Cu(II)
 Derivatives
;
_journal_name_full 'Journal of the American Chemical Society'
_journal_page_first 5270
_journal_page_last 5271
_journal_paper_doi 10.1021/ja012668z
_journal_volume 124
_journal_year 2002
_chemical_compound_source
;
?
;
_chemical_formula_moiety ' C14 H30 Cu1 F6 N8 O2 P1 S2 '
_chemical_formula_sum 'C14 H30 Cu F6 N8 O2 P S2'
_chemical_formula_weight 615.07
_chemical_name_systematic
;                                                                          
?                                                                          
;
_space_group_IT_number 15
_symmetry_cell_setting monoclinic
_symmetry_space_group_name_Hall '-C 2yc'
_symmetry_space_group_name_H-M 'C 1 2/c 1'
_atom_sites_solution_hydrogens geom
_atom_sites_solution_primary direct
_audit_creation_date 01-12-06
_audit_creation_method CRYSTALS_ver_12-03-99
_cell_angle_alpha 90
_cell_angle_beta 114.0639(5)
_cell_angle_gamma 90
_cell_formula_units_Z 8
_cell_length_a 17.9984(3)
_cell_length_b 26.7127(5)
_cell_length_c 11.7729(2)
_cell_measurement_reflns_used 45757
_cell_measurement_temperature 150
_cell_measurement_theta_max 28
_cell_measurement_theta_min 5
_cell_volume 5168.32(16)
_computing_cell_refinement
;                                                                          
KappaCCD software 'DENZO' (Otwinowski & Minor, 1996)                       
;
_computing_data_collection
;                                                                          
KappaCCD software 'Collect' (Nonius, 2000)                                 
;
_computing_data_reduction
;                                                                          
KappaCCD software 'DENZO' (Otwinowski & Minor, 1996)                       
;
_computing_publication_material
;                                                                          
CRYSTALS (Watkin et al, 2001)                                              
;
_computing_structure_refinement
;                                                                          
CRYSTALS (Watkin et al, 2001)                                              
;
_computing_structure_solution 'SIR92 (Giacovazzo et al, 1992)'
_diffrn_ambient_temperature 150
_diffrn_measured_fraction_theta_max 0.998
_diffrn_measurement_device_type
;                                                                          
Nonius KappaCCD                                                            
;
_diffrn_measurement_method \w
_diffrn_radiation_monochromator graphite
_diffrn_radiation_type 'Mo K\a'
_diffrn_radiation_wavelength 0.71073
_diffrn_reflns_av_R_equivalents 0.047
_diffrn_reflns_limit_h_max 23
_diffrn_reflns_limit_h_min -23
_diffrn_reflns_limit_k_max 34
_diffrn_reflns_limit_k_min -34
_diffrn_reflns_limit_l_max 15
_diffrn_reflns_limit_l_min -15
_diffrn_reflns_number 32064
_diffrn_reflns_theta_max 27.48
_diffrn_reflns_theta_min 5.10
_diffrn_standards_decay_% 0.00
_diffrn_standards_interval_count 0
_diffrn_standards_interval_time 0
_diffrn_standards_number 0
_exptl_absorpt_coefficient_mu 1.140
_exptl_absorpt_correction_T_max 0.87
_exptl_absorpt_correction_T_min 0.78
_exptl_absorpt_correction_type multi-scan
_exptl_absorpt_process_details
; 
 Denzo/Scalepack (Otwinowski & Minor, 1996) 
;
_exptl_crystal_colour ' red '
_exptl_crystal_density_diffrn 1.581
_exptl_crystal_description ' block '
_exptl_crystal_F_000 2533.290
_exptl_crystal_size_max 0.22
_exptl_crystal_size_mid 0.12
_exptl_crystal_size_min 0.12
_refine_diff_density_max 0.52
_refine_diff_density_min -0.50
_refine_ls_extinction_method none
_refine_ls_goodness_of_fit_ref 1.0428
_refine_ls_hydrogen_treatment mixed
_refine_ls_matrix_type full
_refine_ls_number_parameters 323
_refine_ls_number_reflns 3571
_refine_ls_R_factor_gt 0.0368
_refine_ls_shift/su_max 0.001054
_refine_ls_structure_factor_coef F
_refine_ls_weighting_details
;
Chebychev polynomial with 3 parameters, Carruthers & Watkin , 1979, 
0.497    0.280    0.219    
;
_refine_ls_weighting_scheme calc
_refine_ls_wR_factor_ref 0.0423
_reflns_limit_h_max 21
_reflns_limit_h_min -23
_reflns_limit_k_max 34
_reflns_limit_k_min 0
_reflns_limit_l_max 15
_reflns_limit_l_min 0
_reflns_number_gt 3571
_reflns_number_total 5977
_reflns_threshold_expression >3.00\s(I)
_cod_data_source_file ja012668z_3.cif
_cod_data_source_block Cu(I)_thiosemicarbazone_dimer
_cod_original_cell_volume 5168.3
_cod_original_sg_symbol_H-M 'C 1 2/c 1 '
_cod_original_formula_sum ' C14 H30 Cu1 F6 N8 O2 P1 S2 '
_cod_database_code 4114798

loop_
_symmetry_equiv_pos_as_xyz
x,y,z
-x,-y,-z
x+1/2,y+1/2,z
-x+1/2,-y+1/2,-z
-x,y,-z+1/2
x,-y,z+1/2
-x+1/2,y+1/2,-z+1/2
x+1/2,-y+1/2,z+1/2

loop_
_atom_site_label
_atom_site_fract_x
_atom_site_fract_y
_atom_site_fract_z
_atom_site_U_iso_or_equiv
_atom_site_occupancy
_atom_site_adp_type
Cu1 0.57392(2) 0.118472(14) 0.68548(4) 0.0262 1.0000 Uani
S1 0.69822(5) 0.09286(3) 0.82261(7) 0.0290 1.0000 Uani
S2 0.51698(5) 0.14711(3) 0.48648(7) 0.0283 1.0000 Uani
P1 0.41858(5) 0.36240(4) 0.9673(1) 0.0402 1.0000 Uani
F1 0.40666(15) 0.33951(9) 0.8354(2) 0.0509 1.0000 Uani
F2 0.32423(15) 0.37576(14) 0.9110(4) 0.0989 1.0000 Uani
F3 0.43743(19) 0.4158(1) 0.9283(4) 0.1021 1.0000 Uani
F4 0.43083(17) 0.38324(14) 1.1001(3) 0.0936 1.0000 Uani
F5 0.51199(13) 0.34951(9) 1.0216(2) 0.0505 1.0000 Uani
F6 0.3988(2) 0.30886(12) 1.0060(2) 0.0802 1.0000 Uani
O1 0.73977(14) 0.22858(9) 1.1440(2) 0.0364 1.0000 Uani
O2 0.28492(15) 0.0276(1) 0.3189(2) 0.0425 1.0000 Uani
N1 0.65667(15) 0.1735(1) 0.9202(2) 0.0246 1.0000 Uani
N2 0.58460(14) 0.17540(9) 0.8158(2) 0.0219 1.0000 Uani
N3 0.77733(16) 0.13771(11) 1.0408(3) 0.0297 1.0000 Uani
N4 0.48159(15) 0.06355(9) 0.6243(2) 0.0231 1.0000 Uani
N5 0.43004(17) 0.0674(1) 0.5001(2) 0.0257 1.0000 Uani
N6 0.37618(18) 0.11223(11) 0.3217(2) 0.0286 1.0000 Uani
N7 0.73872(16) 0.2809(1) 1.2961(2) 0.0282 1.0000 Uani
N8 0.17300(19) -0.02042(12) 0.2734(3) 0.0407 1.0000 Uani
C1 0.71184(18) 0.13648(11) 0.9343(3) 0.0234 1.0000 Uani
C2 0.53998(18) 0.21452(11) 0.8037(3) 0.0230 1.0000 Uani
C3 0.8451(2) 0.10283(13) 1.0727(3) 0.0358 1.0000 Uani
C4 0.5629(2) 0.25840(12) 0.8902(3) 0.0336 1.0000 Uani
C5 0.43670(18) 0.10773(11) 0.4334(3) 0.0241 1.0000 Uani
C6 0.47439(19) 0.02390(11) 0.6822(3) 0.0252 1.0000 Uani
C7 0.3709(2) 0.15168(13) 0.2340(3) 0.0349 1.0000 Uani
C8 0.4189(2) -0.01927(12) 0.6240(3) 0.0353 1.0000 Uani
C9 0.77250(19) 0.24733(12) 1.2493(3) 0.0298 1.0000 Uani
C10 0.6583(2) 0.30139(15) 1.2230(4) 0.0449 1.0000 Uani
C11 0.7831(2) 0.30172(13) 1.4194(3) 0.0343 1.0000 Uani
C12 0.2160(2) 0.01358(13) 0.2475(3) 0.0342 1.0000 Uani
C13 0.0936(3) -0.03602(18) 0.1835(5) 0.0597 1.0000 Uani
C14 0.2079(4) -0.0464(2) 0.3917(5) 0.0956 1.0000 Uani
H1 0.668(2) 0.1931(14) 0.974(4) 0.03(1) 1.0000 Uiso
H3 0.780(2) 0.1589(15) 1.088(4) 0.036(11) 1.0000 Uiso
H5 0.389(2) 0.0500(15) 0.470(4) 0.037(11) 1.0000 Uiso
H6 0.342(2) 0.0911(14) 0.301(3) 0.024(9) 1.0000 Uiso
H31 0.8873 0.1110 1.1573 0.0417 1.0000 Uiso
H32 0.8694 0.1057 1.0102 0.0417 1.0000 Uiso
H33 0.8250 0.0679 1.0724 0.0417 1.0000 Uiso
H41 0.5181 0.2837 0.8606 0.0378 1.0000 Uiso
H42 0.6141 0.2738 0.8922 0.0378 1.0000 Uiso
H43 0.5719 0.2470 0.9757 0.0378 1.0000 Uiso
H71 0.3201 0.1473 0.1566 0.0431 1.0000 Uiso
H72 0.4193 0.1500 0.2128 0.0431 1.0000 Uiso
H73 0.3697 0.1850 0.2720 0.0431 1.0000 Uiso
H81 0.4251 -0.0450 0.6891 0.0419 1.0000 Uiso
H82 0.4332 -0.0345 0.5580 0.0419 1.0000 Uiso
H83 0.3613 -0.0072 0.5861 0.0419 1.0000 Uiso
H91 0.8290 0.2362 1.3033 0.0351 1.0000 Uiso
H101 0.6342 0.2841 1.1406 0.0504 1.0000 Uiso
H102 0.6630 0.3380 1.2099 0.0504 1.0000 Uiso
H103 0.6225 0.2961 1.2682 0.0504 1.0000 Uiso
H111 0.8370 0.2847 1.4599 0.0403 1.0000 Uiso
H112 0.7916 0.3384 1.4124 0.0403 1.0000 Uiso
H113 0.7511 0.2965 1.4708 0.0403 1.0000 Uiso
H121 0.1913 0.0295 0.1634 0.0409 1.0000 Uiso
H131 0.0775 -0.0149 0.1069 0.0707 1.0000 Uiso
H132 0.0959 -0.0720 0.1614 0.0707 1.0000 Uiso
H133 0.0527 -0.0319 0.2202 0.0707 1.0000 Uiso
H141 0.2623 -0.0317 0.4437 0.1108 1.0000 Uiso
H142 0.2142 -0.0827 0.3770 0.1108 1.0000 Uiso
H143 0.1711 -0.0426 0.4359 0.1108 1.0000 Uiso

loop_
_atom_site_aniso_label
_atom_site_aniso_U_11
_atom_site_aniso_U_22
_atom_site_aniso_U_33
_atom_site_aniso_U_23
_atom_site_aniso_U_13
_atom_site_aniso_U_12
Cu1 0.02721(19) 0.02642(19) 0.02551(19) -0.00359(16) 0.01141(15) -0.00320(16)
S1 0.0277(4) 0.0280(4) 0.0326(4) -0.0059(3) 0.0138(3) 0.0034(3)
S2 0.0318(4) 0.0301(4) 0.0259(4) -0.0016(3) 0.0149(3) -0.0084(3)
P1 0.0254(4) 0.0416(5) 0.0509(6) -0.0168(4) 0.0129(4) -0.0027(4)
F1 0.0552(14) 0.0607(15) 0.0353(11) -0.003(1) 0.017(1) -0.0043(11)
F2 0.0257(13) 0.116(3) 0.135(3) -0.056(2) 0.0121(15) 0.0021(15)
F3 0.0656(18) 0.0351(13) 0.142(3) 0.0136(17) -0.0224(19) -0.0085(13)
F4 0.0571(17) 0.137(3) 0.088(2) -0.074(2) 0.0305(16) -0.0084(18)
F5 0.0312(11) 0.0587(14) 0.0541(14) -0.0056(11) 0.010(1) 0.010(1)
F6 0.103(2) 0.085(2) 0.0499(15) -0.0058(14) 0.0284(15) -0.0493(18)
O1 0.0382(13) 0.0396(13) 0.0267(12) -0.006(1) 0.008(1) 0.007(1)
O2 0.0379(14) 0.0425(14) 0.0404(14) -0.0019(12) 0.0093(12) -0.0151(11)
N1 0.0231(13) 0.0257(13) 0.0230(13) -0.0045(11) 0.0073(11) 0.001(1)
N2 0.0208(12) 0.0232(12) 0.0219(12) 0.001(1) 0.009(1) -0.002(1)
N3 0.0264(14) 0.0319(15) 0.0289(15) -0.0033(12) 0.0096(12) 0.0057(11)
N4 0.0267(13) 0.0227(12) 0.0223(12) -0.001(1) 0.013(1) -0.001(1)
N5 0.0288(14) 0.0265(13) 0.0228(13) -0.0026(11) 0.0114(11) -0.0068(11)
N6 0.0320(14) 0.0311(15) 0.0244(13) 0.0004(12) 0.0135(12) -0.0074(13)
N7 0.0268(13) 0.0300(14) 0.0243(13) -0.0031(11) 0.0068(11) 0.0010(11)
N8 0.0433(17) 0.0404(17) 0.0433(17) -0.0133(14) 0.0228(15) -0.0184(14)
C1 0.0250(15) 0.0239(14) 0.0246(14) 0.0012(12) 0.0135(12) -0.0002(11)
C2 0.0261(15) 0.0213(14) 0.0241(14) 0.0009(12) 0.0127(13) 0.0004(12)
C3 0.0290(17) 0.0393(18) 0.0359(18) -0.0009(15) 0.0101(14) 0.0114(14)
C4 0.0347(18) 0.0260(16) 0.0339(18) -0.0072(14) 0.0078(15) 0.0018(14)
C5 0.0272(15) 0.0265(15) 0.0243(14) -0.0018(12) 0.0164(13) -0.0016(12)
C6 0.0283(16) 0.0203(14) 0.0298(16) -0.0031(12) 0.0147(13) -0.0004(12)
C7 0.0381(18) 0.0402(19) 0.0294(17) 0.0074(15) 0.0169(15) -0.0037(15)
C8 0.047(2) 0.0255(16) 0.0324(17) -0.0001(14) 0.0149(16) -0.0066(14)
C9 0.0287(16) 0.0316(16) 0.0274(16) 0.0013(13) 0.0097(14) 0.0035(13)
C10 0.0345(19) 0.048(2) 0.043(2) -0.0096(18) 0.0071(16) 0.0119(17)
C11 0.0388(19) 0.0367(18) 0.0252(16) -0.0068(14) 0.0107(14) -0.0076(15)
C12 0.0299(17) 0.0351(18) 0.0371(18) -0.0045(15) 0.0132(15) -0.0031(14)
C13 0.037(2) 0.064(3) 0.076(3) -0.017(2) 0.021(2) -0.017(2)
C14 0.120(5) 0.107(5) 0.050(3) 0.004(3) 0.025(3) -0.078(4)

loop_
_atom_type_symbol
_atom_type_scat_dispersion_real
_atom_type_scat_dispersion_imag
_atom_type_scat_Cromer_Mann_a1
_atom_type_scat_Cromer_Mann_b1
_atom_type_scat_Cromer_Mann_a2
_atom_type_scat_Cromer_Mann_b2
_atom_type_scat_Cromer_Mann_a3
_atom_type_scat_Cromer_Mann_b3
_atom_type_scat_Cromer_Mann_a4
_atom_type_scat_Cromer_Mann_b4
_atom_type_scat_Cromer_Mann_c
_atom_type_scat_source
'C   ' 0.0020 0.0020 2.3100 20.8439 1.0200 10.2075 1.5886 0.5687 0.8650 51.6512 0.2156 International_Tables_Vol_IV_Table_2.2B
'H   ' 0.0000 0.0000 0.4930 10.5109 0.3229 26.1257 0.1402 3.1424 0.0408 57.7997 0.0030 International_Tables_Vol_IV_Table_2.2B
'Cu  ' 0.2630 1.2660 13.3380 3.5828 7.1676 0.2470 5.6158 11.3966 1.6735 64.8126 1.1910 International_Tables_Vol_IV_Table_2.2B
'F   ' 0.0140 0.0100 3.5392 10.2825 2.6412 4.2944 1.5170 0.2615 1.0243 26.1476 0.2776 International_Tables_Vol_IV_Table_2.2B
'N   ' 0.0040 0.0030 12.2126 0.0057 3.1322 9.8933 2.0125 28.9975 1.1663 0.5826 -11.5290 International_Tables_Vol_IV_Table_2.2B
'O   ' 0.0080 0.0060 3.0485 13.2771 2.2868 5.7011 1.5463 0.3239 0.8670 32.9089 0.2508 International_Tables_Vol_IV_Table_2.2B
'P   ' 0.0900 0.0950 6.4345 1.9067 4.1791 27.1570 1.7800 0.5260 1.4908 68.1645 1.1149 International_Tables_Vol_IV_Table_2.2B
'S   ' 0.1100 0.1240 6.9053 1.4679 5.2034 22.2151 1.4379 0.2536 1.5863 56.1720 0.8669 International_Tables_Vol_IV_Table_2.2B

loop_
_geom_angle_atom_site_label_1
_geom_angle_site_symmetry_1
_geom_angle_atom_site_label_2
_geom_angle_atom_site_label_3
_geom_angle_site_symmetry_3
_geom_angle
_geom_angle_publ_flag
S1 . Cu1 S2 . 137.32(3) yes
S1 . Cu1 N2 . 85.92(7) yes
S2 . Cu1 N2 . 112.06(7) yes
S1 . Cu1 N4 . 116.39(7) yes
S2 . Cu1 N4 . 85.47(7) yes
N2 . Cu1 N4 . 125.02(9) yes
Cu1 . S1 C1 . 97.67(11) yes
Cu1 . S2 C5 . 97.45(11) yes
F1 . P1 F2 . 89.03(17) yes
F1 . P1 F3 . 91.26(19) yes
F2 . P1 F3 . 89.7(2) yes
F1 . P1 F4 . 178.05(19) yes
F2 . P1 F4 . 91.60(18) yes
F3 . P1 F4 . 90.6(2) yes
F1 . P1 F5 . 90.52(13) yes
F2 . P1 F5 . 179.3(2) yes
F3 . P1 F5 . 89.72(15) yes
F4 . P1 F5 . 88.86(15) yes
F1 . P1 F6 . 88.67(14) yes
F2 . P1 F6 . 89.8(2) yes
F3 . P1 F6 . 179.50(18) yes
F4 . P1 F6 . 89.49(19) yes
F5 . P1 F6 . 90.78(17) yes
N2 . N1 C1 . 120.7(3) yes
N2 . N1 H1 . 122.5(27) no
C1 . N1 H1 . 116.9(27) no
Cu1 . N2 N1 . 113.29(18) yes
Cu1 . N2 C2 . 129.4(2) yes
N1 . N2 C2 . 116.5(2) yes
C1 . N3 C3 . 123.8(3) yes
C1 . N3 H3 . 117.5(29) no
C3 . N3 H3 . 118.7(29) no
Cu1 . N4 N5 . 113.88(18) yes
Cu1 . N4 C6 . 128.5(2) yes
N5 . N4 C6 . 116.8(3) yes
N4 . N5 C5 . 119.3(3) yes
N4 . N5 H5 . 120.7(27) no
C5 . N5 H5 . 118.3(27) no
C5 . N6 C7 . 124.1(3) yes
C5 . N6 H6 . 117.5(25) no
C7 . N6 H6 . 118.4(26) no
C9 . N7 C10 . 121.6(3) yes
C9 . N7 C11 . 121.2(3) yes
C10 . N7 C11 . 117.1(3) yes
C12 . N8 C13 . 122.1(4) yes
C12 . N8 C14 . 119.4(3) yes
C13 . N8 C14 . 118.4(3) yes
S1 . C1 N1 . 122.4(2) yes
S1 . C1 N3 . 122.8(2) yes
N1 . C1 N3 . 114.9(3) yes
N2 . C2 C2 5_656 116.1(2) yes
N2 . C2 C4 . 124.9(3) yes
C2 5_656 C2 C4 . 119.0(2) yes
N3 . C3 H31 . 109.5 no
N3 . C3 H32 . 109.5 no
H31 . C3 H32 . 109.5 no
N3 . C3 H33 . 109.5 no
H31 . C3 H33 . 109.5 no
H32 . C3 H33 . 109.5 no
C2 . C4 H41 . 109.5 no
C2 . C4 H42 . 109.5 no
H41 . C4 H42 . 109.5 no
C2 . C4 H43 . 109.5 no
H41 . C4 H43 . 109.5 no
H42 . C4 H43 . 109.5 no
S2 . C5 N5 . 122.8(2) yes
S2 . C5 N6 . 122.9(2) yes
N5 . C5 N6 . 114.3(3) yes
N4 . C6 C6 5_656 114.5(2) yes
N4 . C6 C8 . 125.5(3) yes
C6 5_656 C6 C8 . 119.9(2) yes
N6 . C7 H71 . 109.5 no
N6 . C7 H72 . 109.5 no
H71 . C7 H72 . 109.5 no
N6 . C7 H73 . 109.5 no
H71 . C7 H73 . 109.5 no
H72 . C7 H73 . 109.5 no
C6 . C8 H81 . 109.5 no
C6 . C8 H82 . 109.5 no
H81 . C8 H82 . 109.5 no
C6 . C8 H83 . 109.5 no
H81 . C8 H83 . 109.5 no
H82 . C8 H83 . 109.5 no
O1 . C9 N7 . 125.3(3) yes
O1 . C9 H91 . 117.3 no
N7 . C9 H91 . 117.3 no
N7 . C10 H101 . 109.5 no
N7 . C10 H102 . 109.5 no
H101 . C10 H102 . 109.5 no
N7 . C10 H103 . 109.5 no
H101 . C10 H103 . 109.5 no
H102 . C10 H103 . 109.5 no
N7 . C11 H111 . 109.5 no
N7 . C11 H112 . 109.5 no
H111 . C11 H112 . 109.5 no
N7 . C11 H113 . 109.5 no
H111 . C11 H113 . 109.5 no
H112 . C11 H113 . 109.5 no
O2 . C12 N8 . 125.2(3) yes
O2 . C12 H121 . 117.4 no
N8 . C12 H121 . 117.4 no
N8 . C13 H131 . 109.5 no
N8 . C13 H132 . 109.5 no
H131 . C13 H132 . 109.5 no
N8 . C13 H133 . 109.5 no
H131 . C13 H133 . 109.5 no
H132 . C13 H133 . 109.5 no
N8 . C14 H141 . 109.5 no
N8 . C14 H142 . 109.5 no
H141 . C14 H142 . 109.5 no
N8 . C14 H143 . 109.5 no
H141 . C14 H143 . 109.5 no
H142 . C14 H143 . 109.5 no

loop_
_geom_bond_atom_site_label_1
_geom_bond_atom_site_label_2
_geom_bond_site_symmetry_2
_geom_bond_distance
_geom_bond_publ_flag
Cu1 S1 . 2.2658(9) yes
Cu1 S2 . 2.2729(9) yes
Cu1 N2 . 2.112(2) yes
Cu1 N4 . 2.111(2) yes
S1 C1 . 1.698(3) yes
S2 C5 . 1.688(3) yes
P1 F1 . 1.600(2) yes
P1 F2 . 1.591(3) yes
P1 F3 . 1.576(3) yes
P1 F4 . 1.588(3) yes
P1 F5 . 1.574(2) yes
P1 F6 . 1.584(3) yes
O1 C9 . 1.241(4) yes
O2 C12 . 1.239(4) yes
N1 N2 . 1.377(4) yes
N1 C1 . 1.363(4) yes
N1 H1 . 0.78(4) no
N2 C2 . 1.290(4) yes
N3 C1 . 1.326(4) yes
N3 C3 . 1.457(4) yes
N3 H3 . 0.78(4) no
N4 N5 . 1.380(4) yes
N4 C6 . 1.294(4) yes
N5 C5 . 1.366(4) yes
N5 H5 . 0.83(4) no
N6 C5 . 1.327(4) yes
N6 C7 . 1.452(4) yes
N6 H6 . 0.79(4) no
N7 C9 . 1.323(4) yes
N7 C10 . 1.456(4) yes
N7 C11 . 1.452(4) yes
N8 C12 . 1.307(4) yes
N8 C13 . 1.450(5) yes
N8 C14 . 1.450(6) yes
C2 C2 5_656 1.478(6) yes
C2 C4 . 1.497(4) yes
C3 H31 . 1.000 no
C3 H32 . 1.000 no
C3 H33 . 1.000 no
C4 H41 . 1.000 no
C4 H42 . 1.000 no
C4 H43 . 1.000 no
C6 C6 5_656 1.483(6) yes
C6 C8 . 1.496(4) yes
C7 H71 . 1.000 no
C7 H72 . 1.000 no
C7 H73 . 1.000 no
C8 H81 . 1.000 no
C8 H82 . 1.000 no
C8 H83 . 1.000 no
C9 H91 . 1.000 no
C10 H101 . 1.000 no
C10 H102 . 1.000 no
C10 H103 . 1.000 no
C11 H111 . 1.000 no
C11 H112 . 1.000 no
C11 H113 . 1.000 no
C12 H121 . 1.000 no
C13 H131 . 1.000 no
C13 H132 . 1.000 no
C13 H133 . 1.000 no
C14 H141 . 1.000 no
C14 H142 . 1.000 no
C14 H143 . 1.000 no
